data_4034730
loop_
_publ_author_name
'Devi, Ngangbam Renubala'
'Sultana, Sabera'
'Borah, Madhurjya'
'Saikia, Anil K.'

_publ_section_title
;
 Regio- and Diastereoselective Synthesis of Dihydropyrans and Pyranopyrans
 via Oxonium-Ene Reaction of \b-Allenols and Aldehydes.
;
_journal_issue 24
_journal_name_full 'The Journal of organic chemistry'
_journal_page_first 14987
_journal_page_last 14998
_journal_paper_doi 10.1021/acs.joc.8b02244
_journal_volume 83
_journal_year 2018
_chemical_formula_sum 'C16 H17 N O3'
_chemical_formula_weight 271.31
_space_group_IT_number 2
_space_group_name_Hall '-P 1'
_space_group_name_H-M_alt 'P -1'
_symmetry_cell_setting triclinic
_symmetry_space_group_name_H-M 'P -1'
_atom_sites_solution_hydrogens geom
_atom_sites_solution_primary direct
_atom_sites_solution_secondary difmap
_audit_creation_method SHELXL-97
_cell_angle_alpha 97.160(12)
_cell_angle_beta 90.233(11)
_cell_angle_gamma 90.152(12)
_cell_formula_units_Z 4
_cell_length_a 7.3532(13)
_cell_length_b 12.219(2)
_cell_length_c 15.266(3)
_cell_measurement_reflns_used 3573
_cell_measurement_temperature 296(2)
_cell_measurement_theta_max 23.9250
_cell_measurement_theta_min 3.7090
_cell_volume 1360.9(4)
_computing_structure_refinement 'SHELXL-97 (Sheldrick, 1997)'
_computing_structure_solution 'SHELXS-97 (Sheldrick, 1990)'
_diffrn_ambient_temperature 296(2)
_diffrn_measured_fraction_theta_full 0.977
_diffrn_measured_fraction_theta_max 0.977
_diffrn_measurement_device_type 'CCD area detector'
_diffrn_radiation_monochromator graphite
_diffrn_radiation_source 'fine-focus sealed tube'
_diffrn_radiation_type MoK\a
_diffrn_radiation_wavelength 0.71073
_diffrn_reflns_av_R_equivalents 0.0390
_diffrn_reflns_av_sigmaI/netI 0.0497
_diffrn_reflns_limit_h_max 8
_diffrn_reflns_limit_h_min -8
_diffrn_reflns_limit_k_max 14
_diffrn_reflns_limit_k_min -14
_diffrn_reflns_limit_l_max 18
_diffrn_reflns_limit_l_min -17
_diffrn_reflns_number 13594
_diffrn_reflns_theta_full 25.00
_diffrn_reflns_theta_max 25.00
_diffrn_reflns_theta_min 1.34
_exptl_absorpt_coefficient_mu 0.092
_exptl_crystal_colour red
_exptl_crystal_density_diffrn 1.324
_exptl_crystal_density_method 'not measured'
_exptl_crystal_description block
_exptl_crystal_F_000 576
_exptl_crystal_size_max 0.21
_exptl_crystal_size_mid 0.17
_exptl_crystal_size_min 0.15
_refine_diff_density_max 0.171
_refine_diff_density_min -0.258
_refine_diff_density_rms 0.057
_refine_ls_extinction_method none
_refine_ls_goodness_of_fit_ref 0.954
_refine_ls_hydrogen_treatment mixed
_refine_ls_matrix_type full
_refine_ls_number_parameters 361
_refine_ls_number_reflns 4676
_refine_ls_number_restraints 0
_refine_ls_restrained_S_all 0.954
_refine_ls_R_factor_all 0.0919
_refine_ls_R_factor_gt 0.0520
_refine_ls_shift/su_max 0.001
_refine_ls_shift/su_mean 0.000
_refine_ls_structure_factor_coef Fsqd
_refine_ls_weighting_details 'calc w=1/[\s^2^(Fo^2^)+(0.1000P)^2^+0.0000P] where P=(Fo^2^+2Fc^2^)/3'
_refine_ls_weighting_scheme calc
_refine_ls_wR_factor_gt 0.1419
_refine_ls_wR_factor_ref 0.1732
_reflns_number_gt 2529
_reflns_number_total 4676
_reflns_threshold_expression >2sigma(I)
_cod_data_source_file jo8b02244_si_004.cif
_cod_data_source_block rb-cy5no2-f
_cod_original_sg_symbol_H-M P-1
_cod_database_code 4034730

loop_
_symmetry_equiv_pos_as_xyz
'x, y, z'
'-x, -y, -z'

loop_
_atom_site_label
_atom_site_type_symbol
_atom_site_fract_x
_atom_site_fract_y
_atom_site_fract_z
_atom_site_U_iso_or_equiv
_atom_site_adp_type
_atom_site_occupancy
_atom_site_symmetry_multiplicity
_atom_site_calc_flag
_atom_site_refinement_flags
N1 N 0.1555(3) 0.4048(2) 0.53376(18) 0.0643(7) Uani 1 1 d .
N2 N 0.3447(3) 0.4051(2) 0.03387(17) 0.0620(6) Uani 1 1 d .
O2 O 0.1044(3) 0.33744(19) 0.47313(14) 0.0775(6) Uani 1 1 d .
O5 O 0.3962(3) 0.33753(19) -0.02654(15) 0.0775(6) Uani 1 1 d .
O4 O 0.2871(3) 0.49589(18) 0.02525(16) 0.0920(7) Uani 1 1 d .
O1 O 0.2121(3) 0.49658(19) 0.52485(16) 0.0929(7) Uani 1 1 d .
O6 O 0.0278(2) 0.27766(14) 0.04049(12) 0.0589(5) Uani 1 1 d .
O3 O 0.4725(2) 0.27718(15) 0.54035(12) 0.0599(5) Uani 1 1 d .
C6 C 0.2299(3) 0.28171(19) 0.64583(16) 0.0438(6) Uani 1 1 d .
C7 C 0.1441(3) 0.3760(2) 0.62402(17) 0.0483(6) Uani 1 1 d .
C12 C 0.3115(3) 0.0160(2) 0.62040(15) 0.0477(6) Uani 1 1 d .
C22 C 0.2687(3) 0.28178(19) 0.14631(16) 0.0437(6) Uani 1 1 d .
C28 C 0.1890(3) 0.0156(2) 0.12024(15) 0.0467(6) Uani 1 1 d .
C5 C 0.3421(3) 0.2094(2) 0.57741(16) 0.0468(6) Uani 1 1 d .
H5 H 0.2583 0.1820 0.5295 0.056 Uiso 1 1 calc R
C23 C 0.3559(3) 0.3754(2) 0.12402(17) 0.0492(6) Uani 1 1 d .
C19 C -0.1083(3) 0.1064(2) 0.11907(17) 0.0541(7) Uani 1 1 d .
H19 H -0.1601 0.0424 0.1351 0.065 Uiso 1 1 calc R
C3 C 0.6086(3) 0.1064(2) 0.61900(16) 0.0548(7) Uani 1 1 d .
H3 H 0.6600 0.0424 0.6353 0.066 Uiso 1 1 calc R
C4 C 0.4287(3) 0.10949(19) 0.60867(15) 0.0459(6) Uani 1 1 d .
C11 C 0.2137(3) 0.2631(2) 0.73256(17) 0.0533(7) Uani 1 1 d .
H11 H 0.2716 0.2023 0.7510 0.064 Uiso 1 1 calc R
C20 C 0.0708(3) 0.1091(2) 0.10905(16) 0.0464(6) Uani 1 1 d .
C21 C 0.1574(3) 0.2095(2) 0.07700(16) 0.0479(6) Uani 1 1 d .
H21 H 0.2409 0.1825 0.0294 0.057 Uiso 1 1 calc R
C27 C 0.2862(3) 0.2633(2) 0.23244(17) 0.0525(7) Uani 1 1 d .
H27 H 0.2285 0.2024 0.2508 0.063 Uiso 1 1 calc R
C17 C -0.1238(4) 0.3019(2) 0.0984(2) 0.0642(8) Uani 1 1 d .
H17A H -0.2011 0.3562 0.0756 0.077 Uiso 1 1 calc R
H17B H -0.0803 0.3330 0.1562 0.077 Uiso 1 1 calc R
C10 C 0.1135(4) 0.3320(2) 0.79340(19) 0.0613(7) Uani 1 1 d .
H10 H 0.1051 0.3169 0.8514 0.074 Uiso 1 1 calc R
C31 C 0.4476(4) -0.0959(2) 0.12774(19) 0.0653(8) Uani 1 1 d .
H31A H 0.5271 -0.0851 0.1790 0.078 Uiso 1 1 calc R
H31B H 0.5162 -0.1299 0.0775 0.078 Uiso 1 1 calc R
C2 C 0.7320(3) 0.2000(2) 0.60579(18) 0.0587(7) Uani 1 1 d .
H2A H 0.8155 0.2134 0.6553 0.070 Uiso 1 1 calc R
H2B H 0.8028 0.1811 0.5526 0.070 Uiso 1 1 calc R
C26 C 0.3865(4) 0.3320(2) 0.29301(19) 0.0626(8) Uani 1 1 d .
H26 H 0.3954 0.3169 0.3511 0.075 Uiso 1 1 calc R
C8 C 0.0440(4) 0.4461(2) 0.6832(2) 0.0628(8) Uani 1 1 d .
H8 H -0.0109 0.5084 0.6658 0.075 Uiso 1 1 calc R
C18 C -0.2317(3) 0.1996(2) 0.10622(18) 0.0586(7) Uani 1 1 d .
H18A H -0.3040 0.1807 0.0532 0.070 Uiso 1 1 calc R
H18B H -0.3140 0.2128 0.1559 0.070 Uiso 1 1 calc R
C1 C 0.6241(4) 0.3020(2) 0.5980(2) 0.0627(8) Uani 1 1 d .
H1A H 0.5814 0.3328 0.6559 0.075 Uiso 1 1 calc R
H1B H 0.7009 0.3565 0.5753 0.075 Uiso 1 1 calc R
C32 C 0.3675(4) 0.0101(2) 0.10943(17) 0.0554(7) Uani 1 1 d .
H32 H 0.4362 0.0675 0.0919 0.066 Uiso 1 1 calc R
C13 C 0.1327(4) 0.0104(2) 0.60923(17) 0.0552(7) Uani 1 1 d .
H13 H 0.0639 0.0676 0.5916 0.066 Uiso 1 1 calc R
C29 C 0.1175(4) -0.0901(2) 0.14710(19) 0.0625(7) Uani 1 1 d .
H29A H 0.0246 -0.1216 0.1061 0.075 Uiso 1 1 calc R
H29B H 0.0662 -0.0781 0.2059 0.075 Uiso 1 1 calc R
C16 C 0.3823(4) -0.0900(2) 0.64709(19) 0.0630(8) Uani 1 1 d .
H16A H 0.4351 -0.0780 0.7058 0.076 Uiso 1 1 calc R
H16B H 0.4742 -0.1213 0.6060 0.076 Uiso 1 1 calc R
C25 C 0.4728(4) 0.4221(2) 0.2681(2) 0.0673(8) Uani 1 1 d .
H25 H 0.5436 0.4669 0.3086 0.081 Uiso 1 1 calc R
C14 C 0.0531(4) -0.0960(2) 0.62769(19) 0.0662(8) Uani 1 1 d .
H14A H -0.0164 -0.1302 0.5774 0.079 Uiso 1 1 calc R
H14B H -0.0257 -0.0854 0.6788 0.079 Uiso 1 1 calc R
C9 C 0.0271(4) 0.4222(2) 0.7683(2) 0.0675(8) Uani 1 1 d .
H9 H -0.0428 0.4671 0.8087 0.081 Uiso 1 1 calc R
C24 C 0.4552(4) 0.4463(2) 0.1833(2) 0.0626(8) Uani 1 1 d .
H24 H 0.5089 0.5092 0.1661 0.075 Uiso 1 1 calc R
C30 C 0.2831(4) -0.1659(2) 0.14500(19) 0.0685(8) Uani 1 1 d .
H30A H 0.2966 -0.1951 0.2009 0.082 Uiso 1 1 calc R
H30B H 0.2698 -0.2272 0.0985 0.082 Uiso 1 1 calc R
C15 C 0.2167(4) -0.1663(2) 0.64524(19) 0.0698(8) Uani 1 1 d .
H15A H 0.2288 -0.2277 0.5989 0.084 Uiso 1 1 calc R
H15B H 0.2038 -0.1951 0.7013 0.084 Uiso 1 1 calc R

loop_
_atom_site_aniso_label
_atom_site_aniso_U_11
_atom_site_aniso_U_22
_atom_site_aniso_U_33
_atom_site_aniso_U_23
_atom_site_aniso_U_13
_atom_site_aniso_U_12
N1 0.0595(15) 0.0533(16) 0.083(2) 0.0210(14) -0.0078(13) 0.0108(12)
N2 0.0549(14) 0.0571(17) 0.0772(19) 0.0214(14) 0.0036(12) -0.0028(12)
O2 0.0898(16) 0.0751(15) 0.0692(15) 0.0160(12) -0.0183(11) 0.0042(12)
O5 0.0871(15) 0.0790(16) 0.0676(14) 0.0138(12) 0.0141(11) -0.0018(12)
O4 0.1035(18) 0.0620(16) 0.1186(19) 0.0422(13) 0.0002(13) 0.0107(13)
O1 0.1068(18) 0.0612(16) 0.1180(19) 0.0410(13) -0.0068(14) -0.0059(13)
O6 0.0537(11) 0.0611(12) 0.0659(12) 0.0237(9) -0.0082(9) -0.0027(9)
O3 0.0549(11) 0.0635(12) 0.0655(12) 0.0244(9) 0.0060(9) 0.0062(9)
C6 0.0361(13) 0.0429(15) 0.0520(16) 0.0043(12) -0.0033(10) -0.0010(10)
C7 0.0415(14) 0.0438(15) 0.0601(17) 0.0087(13) -0.0052(11) -0.0007(11)
C12 0.0563(16) 0.0438(15) 0.0424(15) 0.0033(11) -0.0018(11) 0.0088(12)
C22 0.0372(13) 0.0405(14) 0.0541(16) 0.0083(12) 0.0025(11) -0.0010(10)
C28 0.0515(16) 0.0427(15) 0.0455(15) 0.0038(11) -0.0005(11) -0.0069(11)
C5 0.0422(14) 0.0506(16) 0.0483(15) 0.0088(12) -0.0016(11) 0.0045(11)
C23 0.0424(14) 0.0442(15) 0.0620(17) 0.0106(13) 0.0016(12) 0.0032(11)
C19 0.0537(17) 0.0492(16) 0.0591(17) 0.0058(13) -0.0017(12) -0.0104(12)
C3 0.0539(16) 0.0567(18) 0.0537(17) 0.0055(13) -0.0001(12) 0.0163(13)
C4 0.0513(15) 0.0421(15) 0.0440(15) 0.0041(11) -0.0045(11) 0.0070(11)
C11 0.0549(16) 0.0505(16) 0.0543(17) 0.0056(13) -0.0040(12) 0.0043(12)
C20 0.0474(15) 0.0456(15) 0.0461(15) 0.0064(12) 0.0002(11) -0.0089(11)
C21 0.0461(14) 0.0502(16) 0.0482(15) 0.0095(12) -0.0025(11) 0.0009(11)
C27 0.0554(16) 0.0490(16) 0.0528(17) 0.0056(13) -0.0004(12) -0.0021(12)
C17 0.0539(17) 0.0626(19) 0.077(2) 0.0131(15) -0.0082(14) 0.0091(14)
C10 0.0643(18) 0.0631(19) 0.0541(18) -0.0029(14) 0.0030(13) -0.0034(15)
C31 0.0716(19) 0.063(2) 0.0602(19) 0.0035(15) -0.0029(14) 0.0126(15)
C2 0.0469(16) 0.0683(19) 0.0615(18) 0.0096(14) 0.0047(12) 0.0044(13)
C26 0.0669(19) 0.064(2) 0.0550(18) -0.0016(14) -0.0079(14) 0.0074(15)
C8 0.0550(17) 0.0454(17) 0.086(2) 0.0007(15) -0.0006(15) 0.0086(13)
C18 0.0509(16) 0.0661(19) 0.0592(18) 0.0093(14) -0.0030(12) -0.0013(13)
C1 0.0521(16) 0.0592(19) 0.077(2) 0.0112(15) 0.0043(14) -0.0058(13)
C32 0.0586(17) 0.0466(16) 0.0613(18) 0.0088(13) -0.0019(13) -0.0015(12)
C13 0.0590(18) 0.0500(16) 0.0568(17) 0.0071(13) -0.0028(12) 0.0060(13)
C29 0.0728(19) 0.0503(17) 0.0645(19) 0.0076(14) 0.0076(14) -0.0063(14)
C16 0.0747(19) 0.0494(17) 0.0648(19) 0.0063(14) -0.0106(14) 0.0055(14)
C25 0.0609(19) 0.0579(19) 0.078(2) -0.0115(16) -0.0123(15) 0.0015(15)
C14 0.073(2) 0.0583(19) 0.067(2) 0.0055(15) 0.0020(14) -0.0097(15)
C9 0.0616(18) 0.059(2) 0.076(2) -0.0150(16) 0.0082(15) 0.0030(15)
C24 0.0569(17) 0.0421(16) 0.087(2) 0.0021(15) -0.0031(15) -0.0047(12)
C30 0.095(2) 0.0541(18) 0.0582(18) 0.0153(14) 0.0064(15) 0.0079(16)
C15 0.099(2) 0.0521(18) 0.0592(19) 0.0104(14) -0.0080(15) -0.0052(16)

loop_
_atom_type_symbol
_atom_type_description
_atom_type_scat_dispersion_real
_atom_type_scat_dispersion_imag
_atom_type_scat_source
C C 0.0033 0.0016 'International Tables Vol C Tables 4.2.6.8 and 6.1.1.4'
H H 0.0000 0.0000 'International Tables Vol C Tables 4.2.6.8 and 6.1.1.4'
N N 0.0061 0.0033 'International Tables Vol C Tables 4.2.6.8 and 6.1.1.4'
O O 0.0106 0.0060 'International Tables Vol C Tables 4.2.6.8 and 6.1.1.4'

loop_
_geom_angle_atom_site_label_1
_geom_angle_atom_site_label_2
_geom_angle_atom_site_label_3
_geom_angle
O1 N1 O2 124.3(3)
O1 N1 C7 117.2(3)
O2 N1 C7 118.5(2)
O4 N2 O5 124.9(3)
O4 N2 C23 117.2(3)
O5 N2 C23 117.9(2)
C21 O6 C17 111.56(19)
C5 O3 C1 111.6(2)
C7 C6 C11 115.5(2)
C7 C6 C5 120.6(2)
C11 C6 C5 123.8(2)
C6 C7 C8 123.5(3)
C6 C7 N1 120.0(2)
C8 C7 N1 116.5(2)
C13 C12 C4 126.6(2)
C13 C12 C16 110.4(2)
C4 C12 C16 123.0(2)
C23 C22 C27 115.7(2)
C23 C22 C21 119.9(2)
C27 C22 C21 124.4(2)
C32 C28 C20 127.2(2)
C32 C28 C29 110.4(2)
C20 C28 C29 122.4(2)
O3 C5 C4 111.91(18)
O3 C5 C6 108.8(2)
C4 C5 C6 115.9(2)
C22 C23 C24 123.4(3)
C22 C23 N2 120.8(2)
C24 C23 N2 115.8(2)
C20 C19 C18 124.1(2)
C4 C3 C2 123.5(2)
C3 C4 C12 122.4(2)
C3 C4 C5 119.6(2)
C12 C4 C5 117.9(2)
C6 C11 C10 122.1(2)
C19 C20 C28 123.2(2)
C19 C20 C21 119.0(2)
C28 C20 C21 117.6(2)
O6 C21 C20 112.48(19)
O6 C21 C22 108.18(19)
C20 C21 C22 114.9(2)
C22 C27 C26 122.3(3)
O6 C17 C18 110.6(2)
C9 C10 C11 120.3(3)
C32 C31 C30 103.9(2)
C1 C2 C3 110.4(2)
C25 C26 C27 120.3(3)
C7 C8 C9 118.8(3)
C17 C18 C19 110.4(2)
O3 C1 C2 110.4(2)
C28 C32 C31 113.8(2)
C12 C13 C14 113.4(2)
C28 C29 C30 104.8(2)
C12 C16 C15 105.3(2)
C26 C25 C24 119.9(3)
C13 C14 C15 104.5(2)
C10 C9 C8 119.7(3)
C25 C24 C23 118.5(3)
C31 C30 C29 106.5(2)
C14 C15 C16 106.0(2)

loop_
_geom_bond_atom_site_label_1
_geom_bond_atom_site_label_2
_geom_bond_distance
N1 O1 1.219(3)
N1 O2 1.217(3)
N1 C7 1.467(3)
N2 O4 1.211(3)
N2 O5 1.221(3)
N2 C23 1.468(3)
O6 C21 1.424(3)
O6 C17 1.434(3)
O3 C5 1.429(3)
O3 C1 1.426(3)
C6 C7 1.391(3)
C6 C11 1.377(3)
C6 C5 1.527(3)
C7 C8 1.381(4)
C12 C13 1.325(3)
C12 C4 1.459(3)
C12 C16 1.499(4)
C22 C23 1.390(3)
C22 C27 1.367(3)
C22 C21 1.525(3)
C28 C32 1.324(3)
C28 C20 1.463(3)
C28 C29 1.498(4)
C5 C4 1.507(3)
C23 C24 1.377(4)
C19 C20 1.328(3)
C19 C18 1.489(4)
C3 C4 1.333(3)
C3 C2 1.492(4)
C11 C10 1.389(3)
C20 C21 1.516(3)
C27 C26 1.379(4)
C17 C18 1.497(4)
C10 C9 1.368(4)
C31 C32 1.481(4)
C31 C30 1.523(4)
C2 C1 1.497(4)
C26 C25 1.364(4)
C8 C9 1.372(4)
C13 C14 1.484(4)
C29 C30 1.530(4)
C16 C15 1.530(4)
C25 C24 1.369(4)
C14 C15 1.522(4)
